data_1568944
loop_
_publ_author_name
'Li, Qian'
'Fei, Jiawei'
'Ruan, Kaidong'
'Hua, Yuhui'
'Chen, Dafa'
'Luo, Ming'
'Xia, Haiping'

_publ_section_title
;
 Reshaping aromatic frameworks: expansion of aromatic system drives
 metallabenzenoids to metallapentalenes.
;
_journal_issue 21
_journal_name_full 'Chemical science'
_journal_page_first 5672
_journal_page_last 5680
_journal_paper_doi 10.1039/d3sc01491f
_journal_volume 14
_journal_year 2023
_chemical_formula_moiety 'C63 H52 Cl2 O Os P3, C H2 Cl2, B F4'
_chemical_formula_sum 'C64 H54 B Cl4 F4 O Os P3'
_chemical_formula_weight 1350.79
_space_group_crystal_system triclinic
_space_group_IT_number 2
_space_group_name_Hall '-P 1'
_space_group_name_H-M_alt 'P -1'
_atom_sites_solution_hydrogens geom
_atom_sites_solution_primary dual
_audit_creation_date 2022-09-20
_audit_creation_method
;
Olex2 1.5
(compiled 2022.04.07 svn.rca3783a0 for OlexSys, GUI svn.r6498)
;
_audit_update_record
;
2022-09-23 deposited with the CCDC.	2023-04-24 downloaded from the CCDC.
;
_cell_angle_alpha 102.3440(10)
_cell_angle_beta 99.8500(10)
_cell_angle_gamma 97.6070(10)
_cell_formula_units_Z 2
_cell_length_a 10.15200(10)
_cell_length_b 12.5705(2)
_cell_length_c 23.1569(3)
_cell_measurement_reflns_used 35042
_cell_measurement_temperature 100.00(12)
_cell_measurement_theta_max 74.2210
_cell_measurement_theta_min 4.5130
_cell_volume 2800.15(7)
_computing_cell_refinement 'CrysAlisPro 1.171.40.53 (Rigaku OD, 2019)'
_computing_data_collection 'CrysAlisPro 1.171.40.53 (Rigaku OD, 2019)'
_computing_data_reduction 'CrysAlisPro 1.171.40.53 (Rigaku OD, 2019)'
_computing_molecular_graphics 'Olex2 1.5 (Dolomanov et al., 2009)'
_computing_publication_material 'Olex2 1.5 (Dolomanov et al., 2009)'
_computing_structure_refinement 'SHELXL 2014/7 (Sheldrick, 2015)'
_computing_structure_solution 'SHELXT 2014/5 (Sheldrick, 2014)'
_diffrn_ambient_environment N~2~
_diffrn_ambient_temperature 100.00(12)
_diffrn_detector 'CCD plate'
_diffrn_detector_area_resol_mean 10.0000
_diffrn_detector_type HyPix
_diffrn_measured_fraction_theta_full 0.999
_diffrn_measured_fraction_theta_max 0.999
_diffrn_measurement_details
;
List of Runs (angles in degrees, time in seconds):

  # Type    Start    End  Width  t~exp~   \w     \q     \k     \f   Frames
#--------------------------------------------------------------------------
  1  \w     30.00  56.00   0.50    0.08    --   62.00  80.00-154.74   52
  2  \w     38.00  66.00   0.50    0.08    --   70.00  80.00-149.85   56
  3  \w    127.00 171.00   0.50    0.30    --  107.76  77.00  30.00   88
  4  \w     89.00 172.00   0.50    0.30    --  107.76  77.00  60.00  166
  5  \w     77.00 112.00   0.50    0.30    --  107.76  77.00  30.00   70
  6  \w     79.00 110.00   0.50    0.30    --  107.76  77.00   0.00   62
  7  \w    113.00 177.00   0.50    0.30    --  107.76  77.00   0.00  128
  8  \w     78.00 176.00   0.50    0.30    --  107.76  77.00 120.00  196
  9  \w     77.00 178.00   0.50    0.30    --  107.76  77.00 150.00  202
 10  \w     87.00 147.00   0.50    0.30    --  107.76  61.00  30.00  120
 11  \w     90.00 177.00   0.50    0.30    --  107.76  61.00  90.00  174
 12  \w     78.00 148.00   0.50    0.30    --  107.76  77.00 -90.00  140
 13  \w     83.00 113.00   0.50    0.30    --  107.76  61.00-150.00   60
 14  \w    130.00 160.00   0.50    0.30    --  107.76  61.00-150.00   60
 15  \w     84.00 143.00   0.50    0.30    --  107.76  61.00 -90.00  118
 16  \w     32.00  60.00   0.50    0.08    --   43.10  38.00 -90.00   56
 17  \w     81.00 178.00   0.50    0.30    --  107.76  30.00-120.00  194
 18  \w     87.00 177.00   0.50    0.30    --  107.76  45.00 -30.00  180
 19  \w    113.00 156.00   0.50    0.30    --  107.76  45.00 150.00   86
 20  \w     83.00 108.00   0.50    0.30    --  107.76  45.00 150.00   50
 21  \w     21.00  90.00   0.50    0.08    --   43.10  38.00 150.00  138
 22  \w    108.00 161.00   0.50    0.30    --  107.76 110.00 -33.00  106
 23  \w     29.00  64.00   0.50    0.08    --   62.00  83.00 -60.68   70
 24  \w     19.00  45.00   0.50    0.08    --   54.00  88.00-117.04   52
 25  \w     16.00  41.00   0.50    0.08    --   54.00  92.00 -31.45   50
 26  \w     29.00  55.00   0.50    0.08    --   62.00  83.00 -17.93   52
 27  \w     30.00  64.00   0.50    0.08    --   62.00  81.00-103.73   68
 28  \w     17.00  42.00   0.50    0.08    --   54.00  90.00 159.74   50
 29  \w     29.00  56.00   0.50    0.08    --   62.00  82.00 169.59   54
 30  \w     64.00  91.00   0.50    0.08    --   62.00  82.00 169.59   54
 31  \w     42.00  67.00   0.50    0.08    --   74.00  81.00 116.75   50
 32  \w     15.00  41.00   0.50    0.08    --   50.00  88.00  84.62   52
 33  \w      7.00  32.00   0.50    0.08    --   42.00  89.00 171.89   50
 34  \w      2.00  27.00   0.50    0.08    --   42.00  97.00 129.09   50
 35  \w     -4.00  24.00   0.50    0.08    --   38.00 100.00 -36.00   56
 36  \w    -66.00  31.00   0.50    0.08    --  -43.10  57.00  60.00  194
 37  \w    -49.00 -24.00   0.50    0.30    --  -90.25 110.00 -33.00   50
 38  \w    -84.00 -31.00   0.50    0.08    --  -43.10 110.00 -33.00  106
 39  \w    -26.00   2.00   0.50    0.08    --  -43.10 110.00 -33.00   56
 40  \w     78.00 105.00   0.50    0.30    --  107.76 -77.00 -30.00   54
 41  \w     42.00  69.00   0.50    0.30    --  107.76 -61.00 -90.00   54
 42  \w     34.00  90.00   0.50    0.30    --  107.76 -77.00-150.00  112
 43  \w     35.00  69.00   0.50    0.30    --  107.76 -77.00 -30.00   68
 44  \w     35.00  70.00   0.50    0.30    --  107.76 -61.00  30.00   70
 45  \w     34.00  65.00   0.50    0.30    --  107.76 -61.00  90.00   62
 46  \w     34.00  70.00   0.50    0.30    --  107.76 -61.00 150.00   72
 47  \w     36.00  99.00   0.50    0.08    --   43.10-125.00 150.00  126
 48  \w     34.00 113.00   0.50    0.30    --  107.76-125.00 120.00  158
 49  \w     90.00 116.00   0.50    0.30    --  107.76-125.00 -30.00   52
 50  \w     34.00 109.00   0.50    0.30    --  107.76-125.00-180.00  150
 51  \w     34.00 117.00   0.50    0.30    --  107.76-125.00-150.00  166
 52  \w     21.00  63.00   0.50    0.08    --   43.10-110.00-128.00   84
 53  \w     37.00  68.00   0.50    0.30    --  107.76-125.00 -30.00   62
 54  \w     67.00 111.00   0.50    0.30    --  107.76-110.00-128.00   88
 55  \w     49.00 108.00   0.50    0.30    --  107.76 -94.00 -90.00  118
 56  \w     44.00 103.00   0.50    0.30    --  107.76 -94.00 -30.00  118
 57  \w     44.00  80.00   0.50    0.30    --  107.76 -94.00  60.00   72
 58  \w     35.00  78.00   0.50    0.30    --  107.76-125.00  60.00   86
 59  \w     87.00 114.00   0.50    0.30    --  107.76-125.00  60.00   54
 60  \w     69.00  94.00   0.50    0.30    --  107.76-125.00 150.00   50
 61  \w    -75.00 -20.00   0.50    0.08    --  -43.10 -57.00 -60.00  110
 62  \w    -83.00 -20.00   0.50    0.08    --  -43.10 -57.00  30.00  126
 63  \w    -57.00 -20.00   0.50    0.08    --  -43.10 -57.00  90.00   74
 64  \w    -59.00 -19.00   0.50    0.08    --  -43.10 -38.00  60.00   80
 65  \w   -121.00 -76.00   0.50    0.08    --  -43.10 -38.00  60.00   90
 66  \w   -116.00 -86.00   0.50    0.08    --  -43.10 -57.00  30.00   60
 67  \w   -117.00 -78.00   0.50    0.08    --  -43.10 -57.00 -60.00   78
 68  \w   -132.00-105.00   0.50    0.30    --  -90.25 -69.00   1.81   54
 69  \w   -134.00-108.00   0.50    0.08    --  -66.00 -79.00 -47.78   52
 70  \w    -66.00 -34.00   0.50    0.08    --  -66.00 -79.00 -47.78   64
 71  \w   -120.00 -95.00   0.50    0.08    --  -66.00 -79.00  26.57   50
 72  \w    -78.00 -50.00   0.50    0.30    --  -82.00 -79.00  78.72   56
 73  \w    -74.00 -34.00   0.50    0.08    --  -66.00 -79.00  26.57   80
 74  \w    -73.00 -47.00   0.50    0.30    --  -78.00 -78.00  54.61   52
 75  \w    -73.00 -46.00   0.50    0.30    --  -78.00 -79.00 146.18   54
 76  \w    -69.00 -43.00   0.50    0.30    --  -74.00 -78.00 159.28   52
 77  \w   -102.00 -58.00   0.50    0.30    --  -90.25 -80.00 167.75   88
 78  \w   -138.00-105.00   0.50    0.30    --  -90.25 -80.00 167.75   66
 79  \w   -165.00 -97.00   0.50    0.30    --  -90.25 -77.00  30.00  136
 80  \w    -67.00 -35.00   0.50    0.08    --  -66.00 -78.00  -8.18   64
 81  \w    -85.00 -59.00   0.50    0.30    --  -90.25 -77.00  50.02   52
 82  \w    -84.00 -59.00   0.50    0.30    --  -90.25 -77.00   0.00   50
 83  \w    -89.00 -59.00   0.50    0.30    --  -90.25 -77.00  30.00   60
 84  \w   -140.00-101.00   0.50    0.30    --  -90.25 -77.00   0.00   78
 85  \w   -149.00-123.00   0.50    0.30    --  -90.25 -77.00  50.02   52
 86  \w   -155.00-129.00   0.50    0.30    --  -82.00 -76.00 116.52   52
 87  \w    -73.00 -48.00   0.50    0.30    --  -78.00 -76.00  29.56   50
 88  \w   -141.00-115.00   0.50    0.08    --  -66.00 -78.00  -8.18   52
 89  \w   -155.00-129.00   0.50    0.30    --  -90.25 -76.00  -7.79   52
 90  \w   -141.00 -61.00   0.50    0.30    --  -90.25 -77.00-120.00  160
 91  \w    -86.00 -59.00   0.50    0.30    --  -90.25 -77.00-180.00   54
 92  \w    -71.00 -44.00   0.50    0.30    --  -74.00 -76.00-138.37   54
 93  \w    -96.00 -60.00   0.50    0.30    --  -90.25 -75.00-107.76   72
 94  \w    -88.00 -55.00   0.50    0.30    --  -86.00 -76.00 -93.71   66
 95  \w   -102.00 -60.00   0.50    0.30    --  -90.25 -75.00 -88.83   84
 96  \w    -94.00 -64.00   0.50    0.30    --  -90.25 -75.00-139.99   60
 97  \w   -157.00-130.00   0.50    0.30    --  -90.25 -75.00-107.76   54
 98  \w   -104.00 -60.00   0.50    0.30    --  -90.25 -74.00 -48.30   88
 99  \w    -70.00 -45.00   0.50    0.30    --  -74.00 -71.00 -50.16   50
100  \w   -100.00 -60.00   0.50    0.30    --  -90.25 -76.00  -7.79   80
101  \w   -108.00 -61.00   0.50    0.30    --  -90.25 -75.00  80.24   94
102  \w    -77.00 -51.00   0.50    0.30    --  -82.00 -76.00 116.52   52
103  \w    -87.00 -62.00   0.50    0.30    --  -90.25 -71.00  57.85   50
104  \w    -71.00 -46.00   0.50    0.30    --  -74.00 -70.00 -20.52   50
105  \w    -89.00 -63.00   0.50    0.30    --  -90.25 -69.00   1.81   52
106  \w   -155.00-128.00   0.50    0.30    --  -90.25 -74.00 -48.30   54
107  \w    -99.00 -70.00   0.50    0.08    --  -43.10-125.00  30.00   58
108  \w   -148.00-123.00   0.50    0.30    --  -90.25-110.00-128.00   50
109  \w    -74.00 -48.00   0.50    0.30    --  -82.00 -83.00-141.40   52
110  \w    -73.00 -48.00   0.50    0.30    --  -82.00 -83.00-162.68   50
111  \w    -77.00 -48.00   0.50    0.30    --  -82.00 -83.00 -47.55   58
112  \w   -132.00 -57.00   0.50    0.30    --  -90.25 -83.00 -12.14  150
113  \w    -57.00 -32.00   0.50    0.08    --  -66.00 -83.00  70.43   50
114  \w    -82.00 -57.00   0.50    0.30    --  -90.25 -82.00 110.49   50
115  \w   -152.00-100.00   0.50    0.30    --  -90.25 -81.00 144.18  104
116  \w   -152.00-114.00   0.50    0.30    --  -90.25 -82.00 110.49   76
117  \w   -130.00-105.00   0.50    0.08    --  -62.00 -81.00  97.58   50
118  \w    -82.00 -57.00   0.50    0.30    --  -90.25 -81.00 144.18   50
119  \w    -54.00 -29.00   0.50    0.08    --  -62.00 -81.00  97.58   50
120  \w    -82.00 -57.00   0.50    0.30    --  -90.25 -81.00 -64.39   50
;
_diffrn_measurement_device 'four-circle diffractometer'
_diffrn_measurement_device_type 'XtaLAB Synergy, Dualflex, HyPix'
_diffrn_measurement_method '\w scans'
_diffrn_orient_matrix_type 'CrysAlisPro convention (1999,Acta A55,543-557)'
_diffrn_orient_matrix_UB_11 -0.1262204000
_diffrn_orient_matrix_UB_12 -0.0898944000
_diffrn_orient_matrix_UB_13 -0.0102290000
_diffrn_orient_matrix_UB_21 0.0333132000
_diffrn_orient_matrix_UB_22 -0.0018045000
_diffrn_orient_matrix_UB_23 0.0671970000
_diffrn_orient_matrix_UB_31 -0.0862269000
_diffrn_orient_matrix_UB_32 0.0903039000
_diffrn_orient_matrix_UB_33 0.0149355000
_diffrn_radiation_monochromator mirror
_diffrn_radiation_probe x-ray
_diffrn_radiation_type 'Cu K\a'
_diffrn_radiation_wavelength 1.54184
_diffrn_reflns_av_R_equivalents 0.1429
_diffrn_reflns_av_unetI/netI 0.0617
_diffrn_reflns_Laue_measured_fraction_full 0.999
_diffrn_reflns_Laue_measured_fraction_max 0.999
_diffrn_reflns_limit_h_max 11
_diffrn_reflns_limit_h_min -11
_diffrn_reflns_limit_k_max 14
_diffrn_reflns_limit_k_min -14
_diffrn_reflns_limit_l_max 26
_diffrn_reflns_limit_l_min -26
_diffrn_reflns_number 67098
_diffrn_reflns_point_group_measured_fraction_full 0.999
_diffrn_reflns_point_group_measured_fraction_max 0.999
_diffrn_reflns_theta_full 62.495
_diffrn_reflns_theta_max 62.495
_diffrn_reflns_theta_min 3.656
_diffrn_source 'micro-focus sealed X-ray tube'
_diffrn_source_type 'PhotonJet (Cu) X-ray Source'
_exptl_absorpt_coefficient_mu 7.337
_exptl_absorpt_correction_T_max 1.000
_exptl_absorpt_correction_T_min 0.074
_exptl_absorpt_correction_type gaussian
_exptl_absorpt_process_details
;
CrysAlisPro 1.171.40.53 (Rigaku Oxford Diffraction, 2019)
Numerical absorption correction based on gaussian integration over
			a multifaceted crystal model
Empirical absorption correction using spherical harmonics,
 implemented in SCALE3 ABSPACK scaling algorithm.
;
_exptl_crystal_colour 'clear light brown'
_exptl_crystal_colour_lustre clear
_exptl_crystal_colour_modifier light
_exptl_crystal_colour_primary brown
_exptl_crystal_density_diffrn 1.602
_exptl_crystal_description plate
_exptl_crystal_F_000 1352
_exptl_crystal_size_max 0.494
_exptl_crystal_size_mid 0.247
_exptl_crystal_size_min 0.047
_refine_diff_density_max 1.887
_refine_diff_density_min -1.324
_refine_diff_density_rms 0.147
_refine_ls_extinction_method none
_refine_ls_goodness_of_fit_ref 1.060
_refine_ls_hydrogen_treatment constr
_refine_ls_matrix_type full
_refine_ls_number_parameters 703
_refine_ls_number_reflns 8941
_refine_ls_number_restraints 99
_refine_ls_restrained_S_all 1.067
_refine_ls_R_factor_all 0.0596
_refine_ls_R_factor_gt 0.0550
_refine_ls_shift/su_max 0.002
_refine_ls_shift/su_mean 0.000
_refine_ls_structure_factor_coef Fsqd
_refine_ls_weighting_details 'w=1/[\s^2^(Fo^2^)+(0.0819P)^2^+10.9656P] where P=(Fo^2^+2Fc^2^)/3'
_refine_ls_weighting_scheme calc
_refine_ls_wR_factor_gt 0.1463
_refine_ls_wR_factor_ref 0.1489
_reflns_Friedel_coverage 0.000
_reflns_number_gt 8386
_reflns_number_total 8941
_reflns_threshold_expression 'I > 2\s(I)'
_cod_data_source_file d3sc01491f2.cif
_cod_data_source_block 1
_cod_depositor_comments 'Adding full bibliography for 1568944--1568946.cif.'
_cod_database_code 1568944
_shelx_shelxl_version_number 2014/7
_chemical_oxdiff_formula 'C63 H52Cl2OOsP3CH2Cl2BF4'
_shelx_space_group_comment
;
The symmetry employed for this shelxl refinement is uniquely defined
by the following loop, which should always be used as a source of
symmetry information in preference to the above space-group names.
They are only intended as comments.
;
_olex2_refinement_description
;
1. Fixed Uiso
 At 1.2 times of:
  All C(H) groups, All C(H,H) groups
 At 1.5 times of:
  All O(H) groups
2. Uiso/Uaniso restraints and constraints
C01O \\sim C01V \\sim C024 \\sim C023 \\sim C025 \\sim C01X: within 2A with
sigma of 0.005 and sigma for terminal atoms of 0.01 within 2A
Uanis(Cl00) \\sim Ueq, Uanis(C026) \\sim Ueq, Uanis(Cl07) \\sim Ueq: with sigma
of 0.01 and sigma for terminal atoms of 0.02
3. Rigid body (RIGU) restrains
 Cl00, C026, Cl07
 with sigma for 1-2 distances of 0.01 and sigma for 1-3 distances of 0.01
 C01O, C01V, C024, C023, C025, C01X
 with sigma for 1-2 distances of 0.01 and sigma for 1-3 distances of 0.01
4. Others
 Sof(H3B)=Sof(O01Q)=Sof(H01Q)=1-FVAR(1)
 Sof(H3A)=Sof(O1)=Sof(H1A)=FVAR(1)
5.a Ternary CH refined with riding coordinates:
 C3(H3B), C3(H3A)
5.b Secondary CH2 refined with riding coordinates:
 C9(H9A,H9B), C026(H02A,H02B)
5.c Aromatic/amide H refined with riding coordinates:
 C1(H1), C00E(H00E), C00F(H00F), C00H(H00H), C00I(H00I), C00J(H00J),
 C00O(H00O), C00P(H00P), C00R(H00R), C00T(H00T), C00U(H00U), C00V(H00V),
 C00W(H00W), C00X(H00X), C00Y(H00Y), C00Z(H00Z), C010(H010), C011(H011),
 C012(H012), C015(H015), C7(H7), C019(H019), C01A(H01A), C01B(H01B), C01C(H01C),
  C6(H6), C01E(H01E), C01F(H01F), C01I(H01I), C01J(H01J), C01K(H01K),
 C01L(H01L), C01M(H01M), C01V(H01V), C024(H024), C023(H023), C025(H025),
 C01X(H01X), C01P(H01P), C01R(H01R), C01S(H01S), C01T(H01T), C01U(H01U),
 C01W(H01W), C01Y(H01Y), C01Z(H01Z), C020(H020), C022(H022)
5.d Fitted hexagon refined as free rotating group:
 C01O(C01V,C024,C023,C025,C01X)
5.e Idealised tetrahedral OH refined as rotating group:
 O01Q(H01Q), O1(H1A)
;
_olex2_submission_special_instructions 'No special instructions were received'
_oxdiff_exptl_absorpt_empirical_details
;
Empirical correction (ABSPACK) includes:
- Absorption correction using spherical harmonics
- Frame scaling
;
_oxdiff_exptl_absorpt_empirical_full_max 4.922
_oxdiff_exptl_absorpt_empirical_full_min 0.480

loop_
_space_group_symop_operation_xyz
'x, y, z'
'-x, -y, -z'

loop_
_atom_site_label
_atom_site_type_symbol
_atom_site_fract_x
_atom_site_fract_y
_atom_site_fract_z
_atom_site_U_iso_or_equiv
_atom_site_adp_type
_atom_site_occupancy
_atom_site_site_symmetry_order
_atom_site_calc_flag
_atom_site_refinement_flags_posn
_atom_site_refinement_flags_adp
_atom_site_refinement_flags_occupancy
_atom_site_disorder_assembly
_atom_site_disorder_group
Os1 Os 0.24751(2) 0.20589(2) 0.64946(2) 0.02799(13) Uani 1 1 d . . . . .
Cl1 Cl 0.48214(14) 0.22282(12) 0.63022(7) 0.0328(3) Uani 1 1 d . . . . .
P2 P 0.24005(15) 0.01478(12) 0.65786(7) 0.0309(3) Uani 1 1 d . . . . .
P1 P 0.26342(14) 0.39404(12) 0.63633(7) 0.0290(3) Uani 1 1 d . . . . .
P3 P 0.37455(17) 0.34460(14) 0.86148(7) 0.0371(4) Uani 1 1 d . . . . .
Cl2 Cl -0.15414(19) 0.2275(2) 0.72678(10) 0.0703(6) Uani 1 1 d . . . . .
Cl07 Cl 1.2440(3) 0.8779(3) 1.05903(15) 0.1077(10) Uani 1 1 d . U . . .
Cl00 Cl 0.9740(4) 0.7523(4) 1.0501(3) 0.1491(16) Uani 1 1 d . U . . .
C009 C 0.2781(6) -0.0881(5) 0.5957(3) 0.0333(13) Uani 1 1 d . . . . .
C1 C 0.3545(6) 0.2637(5) 0.7381(2) 0.0281(12) Uani 1 1 d . . . . .
H1 H 0.4507 0.2717 0.7464 0.034 Uiso 1 1 calc R U . . .
C00B C 0.3539(7) -0.0132(5) 0.7208(3) 0.0339(13) Uani 1 1 d . . . . .
C00C C 0.2492(6) 0.3978(5) 0.5568(3) 0.0317(13) Uani 1 1 d . . . . .
C00D C 0.4144(6) 0.4999(5) 0.6698(3) 0.0356(14) Uani 1 1 d . . . . .
C00E C 0.1307(6) 0.4028(5) 0.5187(3) 0.0364(14) Uani 1 1 d . . . . .
H00E H 0.0500 0.4075 0.5339 0.044 Uiso 1 1 calc R U . . .
C00F C 0.3425(7) -0.2448(6) 0.5048(3) 0.0421(16) Uani 1 1 d . . . . .
H00F H 0.3627 -0.2976 0.4731 0.051 Uiso 1 1 calc R U . . .
C2 C 0.2903(6) 0.2901(5) 0.7839(3) 0.0336(13) Uani 1 1 d . . . . .
C00H C 0.3787(7) -0.0588(5) 0.5652(3) 0.0390(15) Uani 1 1 d . . . . .
H00H H 0.4259 0.0153 0.5754 0.047 Uiso 1 1 calc R U . . .
C00I C 0.4205(7) 0.5965(6) 0.6484(3) 0.0428(15) Uani 1 1 d . . . . .
H00I H 0.3551 0.5991 0.6143 0.051 Uiso 1 1 calc R U . . .
C00J C 0.5126(6) 0.4967(6) 0.7176(3) 0.0382(14) Uani 1 1 d . . . . .
H00J H 0.5117 0.4312 0.7319 0.046 Uiso 1 1 calc R U . . .
F00K F 0.9017(7) 0.7242(6) 0.8346(4) 0.128(3) Uani 1 1 d . . . . .
C4 C 0.0966(7) 0.2225(5) 0.6972(3) 0.0393(15) Uani 1 1 d . . . . .
C00M C 0.1336(6) 0.4684(6) 0.6629(3) 0.0380(15) Uani 1 1 d . . . . .
C00N C 0.3755(8) 0.2440(6) 0.9061(3) 0.0462(17) Uani 1 1 d . . . . .
C00O C 0.3161(7) -0.0956(6) 0.7492(3) 0.0463(17) Uani 1 1 d . . . . .
H00O H 0.2257 -0.1354 0.7384 0.056 Uiso 1 1 calc R U . . .
C00P C 0.5814(7) 0.0167(6) 0.7793(3) 0.0452(16) Uani 1 1 d . . . . .
H00P H 0.6727 0.0545 0.7894 0.054 Uiso 1 1 calc R U . . .
C8 C 0.0876(8) 0.1579(6) 0.5758(3) 0.0472(18) Uani 1 1 d . . . . .
C00R C 0.1282(7) 0.4009(5) 0.4581(3) 0.0400(15) Uani 1 1 d . . . . .
H00R H 0.0465 0.4054 0.4324 0.048 Uiso 1 1 calc R U . . .
C9 C 0.1941(7) 0.1407(6) 0.5504(3) 0.0418(16) Uani 1 1 d . . . . .
H9A H 0.2211 0.1914 0.5254 0.050 Uiso 1 1 calc R U . . .
H9B H 0.2028 0.0629 0.5344 0.050 Uiso 1 1 calc R U . . .
C00T C 0.3661(7) 0.3894(6) 0.5329(3) 0.0409(15) Uani 1 1 d . . . . .
H00T H 0.4485 0.3858 0.5583 0.049 Uiso 1 1 calc R U . . .
C00U C 0.4890(7) 0.0427(6) 0.7361(3) 0.0405(15) Uani 1 1 d . . . . .
H00U H 0.5165 0.0985 0.7165 0.049 Uiso 1 1 calc R U . . .
C00V C -0.0026(7) 0.4209(6) 0.6423(3) 0.0429(16) Uani 1 1 d . . . . .
H00V H -0.0277 0.3537 0.6120 0.051 Uiso 1 1 calc R U . . .
C00W C 0.2140(7) -0.1985(5) 0.5814(3) 0.0383(14) Uani 1 1 d . . . . .
H00W H 0.1484 -0.2210 0.6032 0.046 Uiso 1 1 calc R U . . .
C00X C 0.5206(8) 0.6881(6) 0.6763(4) 0.0513(18) Uani 1 1 d . . . . .
H00X H 0.5228 0.7534 0.6617 0.062 Uiso 1 1 calc R U . . .
C00Y C 0.2450(7) 0.3926(5) 0.4354(3) 0.0414(15) Uani 1 1 d . . . . .
H00Y H 0.2433 0.3912 0.3941 0.050 Uiso 1 1 calc R U . . .
C00Z C 0.2457(7) -0.2754(5) 0.5357(3) 0.0390(15) Uani 1 1 d . . . . .
H00Z H 0.2000 -0.3499 0.5257 0.047 Uiso 1 1 calc R U . . .
C010 C 0.4105(7) -0.1364(6) 0.5202(3) 0.0435(16) Uani 1 1 d . . . . .
H010 H 0.4795 -0.1154 0.4998 0.052 Uiso 1 1 calc R U . . .
C011 C 0.6135(7) 0.5878(6) 0.7454(3) 0.0456(17) Uani 1 1 d . . . . .
H011 H 0.6809 0.5842 0.7786 0.055 Uiso 1 1 calc R U . . .
C012 C 0.3628(7) 0.3864(6) 0.4722(3) 0.0425(16) Uani 1 1 d . . . . .
H012 H 0.4425 0.3800 0.4563 0.051 Uiso 1 1 calc R U . . .
C013 C 0.0675(7) -0.0408(5) 0.6624(3) 0.0382(15) Uani 1 1 d . . . . .
C3 C 0.1400(6) 0.2725(6) 0.7663(3) 0.0384(15) Uani 1 1 d . . . . .
H3B H 0.1129 0.3470 0.7747 0.046 Uiso 0.719(15) 1 calc R U P A 2
H3A H 0.0998 0.2197 0.7880 0.046 Uiso 0.281(15) 1 calc R U P A 1
C015 C -0.1068(8) -0.0541(6) 0.7206(4) 0.0531(19) Uani 1 1 d . . . . .
H015 H -0.1315 -0.0464 0.7589 0.064 Uiso 1 1 calc R U . . .
F016 F 1.0087(10) 0.8489(8) 0.9190(3) 0.136(3) Uani 1 1 d . . . . .
C7 C -0.0501(7) 0.1367(6) 0.5685(3) 0.0455(16) Uani 1 1 d . . . . .
H7 H -0.1046 0.1086 0.5290 0.055 Uiso 1 1 calc R U . . .
F018 F 0.8632(8) 0.8922(7) 0.8492(4) 0.120(3) Uani 1 1 d . . . . .
C019 C 0.3000(8) 0.1396(6) 0.8854(4) 0.0549(19) Uani 1 1 d . . . . .
H019 H 0.2460 0.1177 0.8457 0.066 Uiso 1 1 calc R U . . .
C01A C 0.0280(7) -0.0260(6) 0.7177(3) 0.0450(16) Uani 1 1 d . . . . .
H01A H 0.0943 0.0038 0.7539 0.054 Uiso 1 1 calc R U . . .
C01B C 0.5419(8) -0.0651(6) 0.8084(3) 0.0509(18) Uani 1 1 d . . . . .
H01B H 0.6054 -0.0828 0.8385 0.061 Uiso 1 1 calc R U . . .
C01C C 0.2540(8) 0.4649(7) 0.9473(3) 0.0542(19) Uani 1 1 d . . . . .
H01C H 0.2675 0.4108 0.9697 0.065 Uiso 1 1 calc R U . . .
C6 C -0.1116(8) 0.1555(6) 0.6175(4) 0.0537(19) Uani 1 1 d . . . . .
H6 H -0.2079 0.1386 0.6101 0.064 Uiso 1 1 calc R U . . .
C01E C 0.1673(8) 0.5678(6) 0.7069(3) 0.0480(17) Uani 1 1 d . . . . .
H01E H 0.2600 0.6008 0.7218 0.058 Uiso 1 1 calc R U . . .
C01F C -0.1683(7) -0.1103(6) 0.6133(4) 0.0532(19) Uani 1 1 d . . . . .
H01F H -0.2356 -0.1400 0.5774 0.064 Uiso 1 1 calc R U . . .
F01G F 1.0699(7) 0.8508(6) 0.8329(4) 0.113(2) Uani 1 1 d . . . . .
C01H C 0.2947(8) 0.4564(6) 0.8928(3) 0.0478(17) Uani 1 1 d . . . . .
C01I C -0.1027(8) 0.4712(7) 0.6659(4) 0.054(2) Uani 1 1 d . . . . .
H01I H -0.1955 0.4377 0.6520 0.065 Uiso 1 1 calc R U . . .
C01J C 0.6168(7) 0.6839(6) 0.7252(4) 0.0481(18) Uani 1 1 d . . . . .
H01J H 0.6849 0.7466 0.7450 0.058 Uiso 1 1 calc R U . . .
C01K C -0.0320(7) -0.0840(6) 0.6099(3) 0.0445(16) Uani 1 1 d . . . . .
H01K H -0.0071 -0.0956 0.5716 0.053 Uiso 1 1 calc R U . . .
C01L C -0.2049(8) -0.0929(6) 0.6689(4) 0.055(2) Uani 1 1 d . . . . .
H01L H -0.2978 -0.1078 0.6712 0.066 Uiso 1 1 calc R U . . .
C01M C 0.4085(8) -0.1197(6) 0.7926(3) 0.0508(18) Uani 1 1 d . . . . .
H01M H 0.3807 -0.1751 0.8124 0.061 Uiso 1 1 calc R U . . .
C5 C -0.0428(7) 0.1974(6) 0.6766(4) 0.0479(17) Uani 1 1 d . . . . .
C01O C 0.5486(5) 0.3999(6) 0.8682(3) 0.082(2) Uani 1 1 d G U . . .
C01V C 0.6368(6) 0.3275(5) 0.8537(3) 0.093(2) Uani 1 1 d G U . . .
H01V H 0.6040 0.2500 0.8412 0.112 Uiso 1 1 calc R U . . .
C024 C 0.7729(6) 0.3682(7) 0.8575(3) 0.106(2) Uani 1 1 d G U . . .
H024 H 0.8331 0.3187 0.8476 0.128 Uiso 1 1 calc R U . . .
C023 C 0.8208(5) 0.4815(7) 0.8757(3) 0.110(3) Uani 1 1 d G U . . .
H023 H 0.9139 0.5094 0.8783 0.132 Uiso 1 1 calc R U . . .
C025 C 0.7327(7) 0.5540(6) 0.8902(3) 0.108(3) Uani 1 1 d G U . . .
H025 H 0.7654 0.6314 0.9027 0.130 Uiso 1 1 calc R U . . .
C01X C 0.5965(6) 0.5132(6) 0.8864(3) 0.094(2) Uani 1 1 d G U . . .
H01X H 0.5363 0.5628 0.8963 0.112 Uiso 1 1 calc R U . . .
C01P C 0.4548(10) 0.2739(7) 0.9646(4) 0.066(2) Uani 1 1 d . . . . .
H01P H 0.5079 0.3459 0.9795 0.080 Uiso 1 1 calc R U . . .
O01Q O 0.0897(8) 0.2171(9) 0.8031(4) 0.076(3) Uani 0.719(15) 1 d . . P A 2
H01Q H 0.0116 0.2302 0.8055 0.114 Uiso 0.719(15) 1 calc R U P A 2
C01R C -0.0671(8) 0.5689(7) 0.7090(4) 0.059(2) Uani 1 1 d . . . . .
H01R H -0.1356 0.6026 0.7252 0.070 Uiso 1 1 calc R U . . .
C01S C 0.2722(12) 0.5354(7) 0.8610(4) 0.075(3) Uani 1 1 d . . . . .
H01S H 0.2993 0.5296 0.8234 0.090 Uiso 1 1 calc R U . . .
C01T C 0.1930(9) 0.5535(9) 0.9688(4) 0.071(3) Uani 1 1 d . . . . .
H01T H 0.1661 0.5608 1.0066 0.086 Uiso 1 1 calc R U . . .
C01U C 0.3785(13) 0.0978(8) 0.9798(4) 0.082(3) Uani 1 1 d . . . . .
H01U H 0.3771 0.0481 1.0054 0.098 Uiso 1 1 calc R U . . .
C01W C 0.3021(11) 0.0657(8) 0.9222(5) 0.073(3) Uani 1 1 d . . . . .
H01W H 0.2507 -0.0070 0.9075 0.087 Uiso 1 1 calc R U . . .
C01Y C 0.2112(14) 0.6226(9) 0.8829(5) 0.100(4) Uani 1 1 d . . . . .
H01Y H 0.1971 0.6771 0.8608 0.120 Uiso 1 1 calc R U . . .
C01Z C 0.4566(12) 0.2005(8) 1.0006(4) 0.084(3) Uani 1 1 d . . . . .
H01Z H 0.5123 0.2210 1.0400 0.101 Uiso 1 1 calc R U . . .
C020 C 0.0677(9) 0.6194(7) 0.7293(4) 0.059(2) Uani 1 1 d . . . . .
H020 H 0.0916 0.6886 0.7583 0.071 Uiso 1 1 calc R U . . .
B021 B 0.9583(10) 0.8311(8) 0.8595(5) 0.059(2) Uani 1 1 d . . . . .
C022 C 0.1714(12) 0.6298(9) 0.9364(5) 0.094(4) Uani 1 1 d . . . . .
H022 H 0.1277 0.6892 0.9514 0.112 Uiso 1 1 calc R U . . .
C026 C 1.0645(14) 0.8810(11) 1.0531(7) 0.116(4) Uani 1 1 d . U . . .
H02A H 1.0511 0.9356 1.0884 0.139 Uiso 1 1 calc R U . . .
H02B H 1.0294 0.9049 1.0162 0.139 Uiso 1 1 calc R U . . .
O1 O 0.091(2) 0.3768(19) 0.7821(10) 0.073(9) Uani 0.281(15) 1 d . . P A 1
H1A H 0.0311 0.3696 0.8024 0.110 Uiso 0.281(15) 1 calc R U P A 1

loop_
_atom_site_aniso_label
_atom_site_aniso_U_11
_atom_site_aniso_U_22
_atom_site_aniso_U_33
_atom_site_aniso_U_23
_atom_site_aniso_U_13
_atom_site_aniso_U_12
Os1 0.02987(17) 0.02300(18) 0.03082(19) 0.00511(12) 0.00883(12) 0.00262(11)
Cl1 0.0337(7) 0.0275(7) 0.0404(8) 0.0084(6) 0.0152(6) 0.0067(6)
P2 0.0368(8) 0.0226(8) 0.0331(8) 0.0043(6) 0.0121(6) 0.0023(6)
P1 0.0287(7) 0.0248(8) 0.0346(8) 0.0070(6) 0.0095(6) 0.0056(6)
P3 0.0421(8) 0.0345(9) 0.0310(8) 0.0009(7) 0.0078(7) 0.0045(7)
Cl2 0.0443(10) 0.0933(16) 0.0707(13) 0.0091(11) 0.0215(9) 0.0076(10)
Cl07 0.109(2) 0.086(2) 0.100(2) -0.0029(16) -0.0070(17) -0.0027(16)
Cl00 0.107(2) 0.142(3) 0.219(5) 0.046(3) 0.075(3) 0.036(2)
C009 0.039(3) 0.025(3) 0.034(3) 0.003(2) 0.008(3) 0.006(2)
C1 0.029(3) 0.029(3) 0.020(3) 0.002(2) -0.006(2) 0.003(2)
C00B 0.047(3) 0.026(3) 0.033(3) 0.010(3) 0.014(3) 0.012(3)
C00C 0.035(3) 0.022(3) 0.040(3) 0.010(3) 0.011(3) 0.004(2)
C00D 0.037(3) 0.026(3) 0.044(4) 0.005(3) 0.013(3) 0.005(3)
C00E 0.038(3) 0.026(3) 0.043(4) 0.006(3) 0.008(3) 0.003(3)
C00F 0.052(4) 0.033(4) 0.042(4) 0.004(3) 0.011(3) 0.016(3)
C2 0.037(3) 0.031(3) 0.028(3) 0.000(3) 0.003(2) 0.006(3)
C00H 0.050(4) 0.025(3) 0.045(4) 0.009(3) 0.018(3) 0.006(3)
C00I 0.045(4) 0.033(4) 0.052(4) 0.013(3) 0.009(3) 0.008(3)
C00J 0.037(3) 0.033(3) 0.048(4) 0.015(3) 0.012(3) 0.006(3)
F00K 0.094(4) 0.108(5) 0.139(6) -0.040(5) 0.035(4) -0.031(4)
C4 0.043(3) 0.029(3) 0.055(4) 0.018(3) 0.022(3) 0.008(3)
C00M 0.037(3) 0.041(4) 0.044(4) 0.015(3) 0.017(3) 0.017(3)
C00N 0.058(4) 0.039(4) 0.042(4) 0.010(3) 0.009(3) 0.010(3)
C00O 0.051(4) 0.038(4) 0.047(4) 0.009(3) 0.006(3) 0.003(3)
C00P 0.045(4) 0.043(4) 0.048(4) 0.010(3) 0.008(3) 0.013(3)
C8 0.059(4) 0.032(4) 0.038(4) 0.003(3) -0.004(3) -0.005(3)
C00R 0.044(4) 0.031(3) 0.044(4) 0.009(3) 0.006(3) 0.007(3)
C9 0.056(4) 0.043(4) 0.019(3) 0.002(3) -0.004(3) 0.003(3)
C00T 0.036(3) 0.049(4) 0.041(4) 0.015(3) 0.012(3) 0.009(3)
C00U 0.048(4) 0.037(4) 0.041(4) 0.011(3) 0.014(3) 0.013(3)
C00V 0.037(3) 0.044(4) 0.058(4) 0.028(3) 0.016(3) 0.012(3)
C00W 0.041(3) 0.030(3) 0.045(4) 0.012(3) 0.010(3) 0.006(3)
C00X 0.053(4) 0.028(4) 0.075(5) 0.015(3) 0.019(4) 0.006(3)
C00Y 0.053(4) 0.035(4) 0.040(4) 0.012(3) 0.013(3) 0.009(3)
C00Z 0.043(3) 0.024(3) 0.046(4) 0.003(3) 0.003(3) 0.008(3)
C010 0.049(4) 0.038(4) 0.049(4) 0.009(3) 0.021(3) 0.014(3)
C011 0.036(3) 0.050(4) 0.048(4) 0.014(3) 0.007(3) -0.002(3)
C012 0.044(4) 0.043(4) 0.047(4) 0.019(3) 0.016(3) 0.011(3)
C013 0.044(3) 0.028(3) 0.043(4) 0.006(3) 0.017(3) 0.004(3)
C3 0.038(3) 0.034(4) 0.042(4) 0.004(3) 0.012(3) 0.008(3)
C015 0.057(4) 0.051(5) 0.057(5) 0.014(4) 0.028(4) 0.006(4)
F016 0.170(8) 0.147(7) 0.082(5) 0.017(4) -0.012(5) 0.059(6)
C7 0.039(4) 0.047(4) 0.043(4) 0.007(3) -0.001(3) 0.004(3)
F018 0.131(6) 0.131(6) 0.115(5) 0.031(5) 0.031(5) 0.077(5)
C019 0.064(5) 0.042(4) 0.052(4) 0.009(3) 0.002(4) 0.004(4)
C01A 0.050(4) 0.038(4) 0.046(4) 0.008(3) 0.014(3) -0.001(3)
C01B 0.062(5) 0.048(4) 0.044(4) 0.012(3) 0.006(3) 0.022(4)
C01C 0.055(4) 0.062(5) 0.037(4) -0.004(3) 0.001(3) 0.016(4)
C6 0.050(4) 0.047(4) 0.055(5) 0.008(4) 0.005(3) -0.009(3)
C01E 0.050(4) 0.040(4) 0.058(4) 0.010(3) 0.018(3) 0.015(3)
C01F 0.044(4) 0.044(4) 0.065(5) 0.006(4) 0.011(3) -0.005(3)
F01G 0.091(4) 0.085(4) 0.148(6) 0.002(4) 0.038(4) -0.008(3)
C01H 0.062(4) 0.038(4) 0.036(4) -0.002(3) 0.004(3) 0.011(3)
C01I 0.046(4) 0.062(5) 0.071(5) 0.034(4) 0.021(4) 0.026(4)
C01J 0.042(4) 0.033(4) 0.063(5) 0.003(3) 0.013(3) -0.004(3)
C01K 0.044(4) 0.039(4) 0.047(4) 0.006(3) 0.011(3) 0.000(3)
C01L 0.047(4) 0.046(4) 0.077(6) 0.018(4) 0.025(4) 0.001(3)
C01M 0.063(5) 0.042(4) 0.052(4) 0.023(3) 0.009(4) 0.007(3)
C5 0.045(4) 0.043(4) 0.055(4) 0.011(3) 0.012(3) 0.003(3)
C01O 0.050(3) 0.146(6) 0.034(3) 0.010(3) 0.003(3) -0.013(3)
C01V 0.051(3) 0.164(6) 0.045(3) 0.003(4) 0.003(3) 0.001(4)
C024 0.065(4) 0.180(6) 0.056(4) 0.010(4) 0.005(3) -0.002(4)
C023 0.073(4) 0.179(6) 0.058(4) 0.022(4) 0.002(3) -0.021(4)
C025 0.080(4) 0.167(6) 0.055(4) 0.026(4) -0.004(3) -0.033(4)
C01X 0.066(4) 0.150(6) 0.044(3) 0.022(4) -0.005(3) -0.033(4)
C01P 0.091(6) 0.041(4) 0.056(5) 0.007(4) -0.009(4) 0.010(4)
O01Q 0.055(5) 0.101(8) 0.065(6) 0.012(5) 0.020(4) -0.005(5)
C01R 0.058(5) 0.069(6) 0.067(5) 0.026(4) 0.032(4) 0.035(4)
C01S 0.130(9) 0.042(5) 0.052(5) 0.004(4) 0.015(5) 0.028(5)
C01T 0.072(5) 0.085(7) 0.045(4) -0.016(4) 0.002(4) 0.036(5)
C01U 0.135(9) 0.058(6) 0.062(6) 0.030(5) 0.015(6) 0.029(6)
C01W 0.089(7) 0.048(5) 0.082(7) 0.025(5) 0.011(5) 0.010(5)
C01Y 0.164(12) 0.059(6) 0.060(6) -0.011(5) -0.014(7) 0.051(7)
C01Z 0.132(9) 0.060(6) 0.052(5) 0.020(4) -0.014(5) 0.021(6)
C020 0.070(5) 0.052(5) 0.063(5) 0.011(4) 0.027(4) 0.029(4)
B021 0.061(5) 0.045(5) 0.060(6) 0.005(4) -0.008(4) 0.015(4)
C022 0.115(9) 0.068(7) 0.076(7) -0.023(6) -0.018(6) 0.056(6)
C026 0.122(7) 0.093(7) 0.117(8) -0.003(6) 0.001(6) 0.036(6)
O1 0.061(13) 0.085(17) 0.059(14) -0.020(11) 0.004(10) 0.029(11)

loop_
_atom_type_symbol
_atom_type_description
_atom_type_scat_dispersion_real
_atom_type_scat_dispersion_imag
_atom_type_scat_source
C C 0.0181 0.0091 'International Tables Vol C Tables 4.2.6.8 and 6.1.1.4'
H H 0.0000 0.0000 'International Tables Vol C Tables 4.2.6.8 and 6.1.1.4'
B B 0.0090 0.0039 'International Tables Vol C Tables 4.2.6.8 and 6.1.1.4'
Cl Cl 0.3639 0.7018 'International Tables Vol C Tables 4.2.6.8 and 6.1.1.4'
F F 0.0727 0.0534 'International Tables Vol C Tables 4.2.6.8 and 6.1.1.4'
O O 0.0492 0.0322 'International Tables Vol C Tables 4.2.6.8 and 6.1.1.4'
Os Os -4.9801 6.2216 'International Tables Vol C Tables 4.2.6.8 and 6.1.1.4'
P P 0.2955 0.4335 'International Tables Vol C Tables 4.2.6.8 and 6.1.1.4'

loop_
_exptl_crystal_face_index_h
_exptl_crystal_face_index_k
_exptl_crystal_face_index_l
_exptl_crystal_face_perp_dist
-6 3 4 0.1277
0 -8 2 0.0870
4 6 -4 0.0925
-5 6 -1 0.1801
0 0 1 0.0434
0 0 -1 0.0039

loop_
_geom_angle_atom_site_label_1
_geom_angle_atom_site_label_2
_geom_angle_atom_site_label_3
_geom_angle
_geom_angle_site_symmetry_1
_geom_angle_site_symmetry_3
_geom_angle_publ_flag
P2 Os1 Cl1 93.22(5) . . ?
P1 Os1 Cl1 83.86(5) . . ?
P1 Os1 P2 176.44(5) . . ?
C1 Os1 Cl1 81.19(17) . . ?
C1 Os1 P2 90.71(17) . . ?
C1 Os1 P1 90.85(17) . . ?
C1 Os1 C9 163.1(3) . . ?
C4 Os1 Cl1 158.1(2) . . ?
C4 Os1 P2 90.36(18) . . ?
C4 Os1 P1 93.11(18) . . ?
C4 Os1 C1 77.2(3) . . ?
C4 Os1 C8 83.5(3) . . ?
C4 Os1 C9 119.6(3) . . ?
C8 Os1 Cl1 118.0(2) . . ?
C8 Os1 P2 91.1(2) . . ?
C8 Os1 P1 88.4(2) . . ?
C8 Os1 C1 160.6(3) . . ?
C8 Os1 C9 36.3(3) . . ?
C9 Os1 Cl1 82.15(19) . . ?
C9 Os1 P2 87.6(2) . . ?
C9 Os1 P1 90.0(2) . . ?
C009 P2 Os1 119.0(2) . . ?
C00B P2 Os1 118.8(2) . . ?
C00B P2 C009 98.5(3) . . ?
C00B P2 C013 106.7(3) . . ?
C013 P2 Os1 108.4(2) . . ?
C013 P2 C009 103.9(3) . . ?
C00C P1 Os1 111.94(19) . . ?
C00D P1 Os1 122.7(2) . . ?
C00D P1 C00C 99.5(3) . . ?
C00D P1 C00M 99.9(3) . . ?
C00M P1 Os1 114.8(2) . . ?
C00M P1 C00C 105.8(3) . . ?
C2 P3 C00N 114.2(3) . . ?
C01H P3 C2 107.8(3) . . ?
C01H P3 C00N 110.8(4) . . ?
C01O P3 C2 111.5(3) . . ?
C01O P3 C00N 105.1(3) . . ?
C01O P3 C01H 107.3(4) . . ?
C00H C009 P2 120.6(5) . . ?
C00H C009 C00W 118.5(6) . . ?
C00W C009 P2 120.7(5) . . ?
Os1 C1 H1 119.4 . . ?
C2 C1 Os1 121.3(4) . . ?
C2 C1 H1 119.4 . . ?
C00O C00B P2 122.4(5) . . ?
C00O C00B C00U 119.2(6) . . ?
C00U C00B P2 118.0(5) . . ?
C00E C00C P1 124.7(5) . . ?
C00E C00C C00T 118.4(6) . . ?
C00T C00C P1 116.8(5) . . ?
C00I C00D P1 116.1(5) . . ?
C00J C00D P1 125.0(5) . . ?
C00J C00D C00I 118.4(6) . . ?
C00C C00E H00E 119.6 . . ?
C00C C00E C00R 120.7(6) . . ?
C00R C00E H00E 119.6 . . ?
C00Z C00F H00F 120.2 . . ?
C00Z C00F C010 119.6(6) . . ?
C010 C00F H00F 120.2 . . ?
C1 C2 P3 124.4(5) . . ?
C1 C2 C3 115.2(5) . . ?
C3 C2 P3 120.4(5) . . ?
C009 C00H H00H 119.7 . . ?
C010 C00H C009 120.6(6) . . ?
C010 C00H H00H 119.7 . . ?
C00D C00I H00I 119.5 . . ?
C00X C00I C00D 120.9(7) . . ?
C00X C00I H00I 119.5 . . ?
C00D C00J H00J 119.6 . . ?
C00D C00J C011 120.9(6) . . ?
C011 C00J H00J 119.6 . . ?
C3 C4 Os1 117.3(4) . . ?
C5 C4 Os1 129.2(6) . . ?
C5 C4 C3 113.5(6) . . ?
C00V C00M P1 119.4(5) . . ?
C00V C00M C01E 118.5(6) . . ?
C01E C00M P1 121.9(5) . . ?
C019 C00N P3 122.6(6) . . ?
C019 C00N C01P 118.7(7) . . ?
C01P C00N P3 118.7(6) . . ?
C00B C00O H00O 119.9 . . ?
C01M C00O C00B 120.2(7) . . ?
C01M C00O H00O 119.9 . . ?
C00U C00P H00P 119.8 . . ?
C00U C00P C01B 120.5(7) . . ?
C01B C00P H00P 119.8 . . ?
C9 C8 Os1 77.8(4) . . ?
C9 C8 C7 145.8(7) . . ?
C7 C8 Os1 134.7(6) . . ?
C00E C00R H00R 120.1 . . ?
C00Y C00R C00E 119.9(6) . . ?
C00Y C00R H00R 120.1 . . ?
Os1 C9 H9A 117.1 . . ?
Os1 C9 H9B 117.1 . . ?
C8 C9 Os1 66.0(4) . . ?
C8 C9 H9A 117.1 . . ?
C8 C9 H9B 117.1 . . ?
H9A C9 H9B 114.2 . . ?
C00C C00T H00T 119.7 . . ?
C012 C00T C00C 120.7(6) . . ?
C012 C00T H00T 119.7 . . ?
C00B C00U H00U 120.0 . . ?
C00P C00U C00B 120.0(6) . . ?
C00P C00U H00U 120.0 . . ?
C00M C00V H00V 119.7 . . ?
C00M C00V C01I 120.5(7) . . ?
C01I C00V H00V 119.7 . . ?
C009 C00W H00W 119.9 . . ?
C00Z C00W C009 120.2(6) . . ?
C00Z C00W H00W 119.9 . . ?
C00I C00X H00X 120.2 . . ?
C01J C00X C00I 119.6(7) . . ?
C01J C00X H00X 120.2 . . ?
C00R C00Y H00Y 119.9 . . ?
C012 C00Y C00R 120.3(6) . . ?
C012 C00Y H00Y 119.9 . . ?
C00F C00Z C00W 120.6(6) . . ?
C00F C00Z H00Z 119.7 . . ?
C00W C00Z H00Z 119.7 . . ?
C00F C010 H010 119.8 . . ?
C00H C010 C00F 120.3(6) . . ?
C00H C010 H010 119.8 . . ?
C00J C011 H011 119.8 . . ?
C01J C011 C00J 120.4(7) . . ?
C01J C011 H011 119.8 . . ?
C00T C012 H012 120.0 . . ?
C00Y C012 C00T 120.0(6) . . ?
C00Y C012 H012 120.0 . . ?
C01A C013 P2 120.6(5) . . ?
C01A C013 C01K 118.4(6) . . ?
C01K C013 P2 120.3(5) . . ?
C2 C3 C4 108.8(5) . . ?
C2 C3 H3B 107.2 . . ?
C2 C3 H3A 109.2 . . ?
C4 C3 H3B 107.2 . . ?
C4 C3 H3A 109.2 . . ?
O01Q C3 C2 107.6(7) . . ?
O01Q C3 C4 118.4(7) . . ?
O01Q C3 H3B 107.2 . . ?
O1 C3 C2 110.5(10) . . ?
O1 C3 C4 109.8(10) . . ?
O1 C3 H3A 109.2 . . ?
C01A C015 H015 119.7 . . ?
C01L C015 H015 119.7 . . ?
C01L C015 C01A 120.6(7) . . ?
C8 C7 H7 119.5 . . ?
C8 C7 C6 120.9(7) . . ?
C6 C7 H7 119.5 . . ?
C00N C019 H019 119.8 . . ?
C00N C019 C01W 120.3(8) . . ?
C01W C019 H019 119.8 . . ?
C013 C01A H01A 119.6 . . ?
C015 C01A C013 120.8(7) . . ?
C015 C01A H01A 119.6 . . ?
C00P C01B H01B 120.6 . . ?
C01M C01B C00P 118.8(7) . . ?
C01M C01B H01B 120.6 . . ?
C01H C01C H01C 120.5 . . ?
C01H C01C C01T 119.1(9) . . ?
C01T C01C H01C 120.5 . . ?
C7 C6 H6 117.8 . . ?
C7 C6 C5 124.4(7) . . ?
C5 C6 H6 117.8 . . ?
C00M C01E H01E 119.4 . . ?
C020 C01E C00M 121.1(7) . . ?
C020 C01E H01E 119.4 . . ?
C01K C01F H01F 120.1 . . ?
C01L C01F H01F 120.1 . . ?
C01L C01F C01K 119.9(7) . . ?
C01C C01H P3 122.2(6) . . ?
C01S C01H P3 118.8(6) . . ?
C01S C01H C01C 119.0(7) . . ?
C00V C01I H01I 120.0 . . ?
C01R C01I C00V 119.9(8) . . ?
C01R C01I H01I 120.0 . . ?
C00X C01J C011 119.7(6) . . ?
C00X C01J H01J 120.2 . . ?
C011 C01J H01J 120.2 . . ?
C013 C01K C01F 120.4(7) . . ?
C013 C01K H01K 119.8 . . ?
C01F C01K H01K 119.8 . . ?
C015 C01L C01F 119.8(7) . . ?
C015 C01L H01L 120.1 . . ?
C01F C01L H01L 120.1 . . ?
C00O C01M C01B 121.3(7) . . ?
C00O C01M H01M 119.3 . . ?
C01B C01M H01M 119.3 . . ?
C4 C5 Cl2 120.7(6) . . ?
C6 C5 Cl2 112.3(6) . . ?
C6 C5 C4 126.9(7) . . ?
C01V C01O P3 118.6(4) . . ?
C01V C01O C01X 120.0 . . ?
C01X C01O P3 121.4(4) . . ?
C01O C01V H01V 120.0 . . ?
C01O C01V C024 120.0 . . ?
C024 C01V H01V 120.0 . . ?
C01V C024 H024 120.0 . . ?
C023 C024 C01V 120.0 . . ?
C023 C024 H024 120.0 . . ?
C024 C023 H023 120.0 . . ?
C024 C023 C025 120.0 . . ?
C025 C023 H023 120.0 . . ?
C023 C025 H025 120.0 . . ?
C01X C025 C023 120.0 . . ?
C01X C025 H025 120.0 . . ?
C01O C01X H01X 120.0 . . ?
C025 C01X C01O 120.0 . . ?
C025 C01X H01X 120.0 . . ?
C00N C01P H01P 119.7 . . ?
C01Z C01P C00N 120.6(8) . . ?
C01Z C01P H01P 119.7 . . ?
C3 O01Q H01Q 109.5 . . ?
C01I C01R H01R 119.6 . . ?
C01I C01R C020 120.8(7) . . ?
C020 C01R H01R 119.6 . . ?
C01H C01S H01S 119.4 . . ?
C01Y C01S C01H 121.2(10) . . ?
C01Y C01S H01S 119.4 . . ?
C01C C01T H01T 119.7 . . ?
C022 C01T C01C 120.6(9) . . ?
C022 C01T H01T 119.7 . . ?
C01W C01U H01U 119.7 . . ?
C01Z C01U H01U 119.7 . . ?
C01Z C01U C01W 120.6(9) . . ?
C019 C01W H01W 120.1 . . ?
C01U C01W C019 119.8(9) . . ?
C01U C01W H01W 120.1 . . ?
C01S C01Y H01Y 120.4 . . ?
C022 C01Y C01S 119.2(11) . . ?
C022 C01Y H01Y 120.4 . . ?
C01P C01Z H01Z 120.1 . . ?
C01U C01Z C01P 119.9(9) . . ?
C01U C01Z H01Z 120.1 . . ?
C01E C020 H020 120.4 . . ?
C01R C020 C01E 119.1(8) . . ?
C01R C020 H020 120.4 . . ?
F00K B021 F01G 105.5(8) . . ?
F016 B021 F00K 111.7(10) . . ?
F016 B021 F01G 106.1(9) . . ?
F018 B021 F00K 107.7(9) . . ?
F018 B021 F016 110.9(9) . . ?
F018 B021 F01G 114.8(9) . . ?
C01T C022 H022 119.5 . . ?
C01Y C022 C01T 120.9(9) . . ?
C01Y C022 H022 119.5 . . ?
Cl07 C026 H02A 109.3 . . ?
Cl07 C026 H02B 109.3 . . ?
Cl00 C026 Cl07 111.4(7) . . ?
Cl00 C026 H02A 109.3 . . ?
Cl00 C026 H02B 109.3 . . ?
H02A C026 H02B 108.0 . . ?
C3 O1 H1A 109.5 . . ?

loop_
_geom_bond_atom_site_label_1
_geom_bond_atom_site_label_2
_geom_bond_distance
_geom_bond_site_symmetry_2
_geom_bond_publ_flag
Os1 Cl1 2.4872(13) . ?
Os1 P2 2.4438(16) . ?
Os1 P1 2.4362(16) . ?
Os1 C1 2.076(5) . ?
Os1 C4 2.044(6) . ?
Os1 C8 2.064(7) . ?
Os1 C9 2.209(6) . ?
P2 C009 1.849(6) . ?
P2 C00B 1.827(7) . ?
P2 C013 1.827(7) . ?
P1 C00C 1.834(6) . ?
P1 C00D 1.826(6) . ?
P1 C00M 1.830(6) . ?
P3 C2 1.795(6) . ?
P3 C00N 1.796(8) . ?
P3 C01H 1.795(7) . ?
P3 C01O 1.779(5) . ?
Cl2 C5 1.775(8) . ?
Cl07 C026 1.810(15) . ?
Cl00 C026 1.733(15) . ?
C009 C00H 1.392(9) . ?
C009 C00W 1.397(9) . ?
C1 H1 0.9500 . ?
C1 C2 1.343(9) . ?
C00B C00O 1.387(10) . ?
C00B C00U 1.404(9) . ?
C00C C00E 1.382(9) . ?
C00C C00T 1.400(9) . ?
C00D C00I 1.404(10) . ?
C00D C00J 1.369(10) . ?
C00E H00E 0.9500 . ?
C00E C00R 1.394(9) . ?
C00F H00F 0.9500 . ?
C00F C00Z 1.372(10) . ?
C00F C010 1.386(10) . ?
C2 C3 1.484(9) . ?
C00H H00H 0.9500 . ?
C00H C010 1.379(9) . ?
C00I H00I 0.9500 . ?
C00I C00X 1.387(10) . ?
C00J H00J 0.9500 . ?
C00J C011 1.387(9) . ?
F00K B021 1.349(12) . ?
C4 C3 1.552(10) . ?
C4 C5 1.384(10) . ?
C00M C00V 1.389(9) . ?
C00M C01E 1.392(10) . ?
C00N C019 1.370(11) . ?
C00N C01P 1.398(11) . ?
C00O H00O 0.9500 . ?
C00O C01M 1.366(10) . ?
C00P H00P 0.9500 . ?
C00P C00U 1.374(10) . ?
C00P C01B 1.398(11) . ?
C8 C9 1.338(11) . ?
C8 C7 1.362(10) . ?
C00R H00R 0.9500 . ?
C00R C00Y 1.384(10) . ?
C9 H9A 0.9900 . ?
C9 H9B 0.9900 . ?
C00T H00T 0.9500 . ?
C00T C012 1.392(10) . ?
C00U H00U 0.9500 . ?
C00V H00V 0.9500 . ?
C00V C01I 1.393(10) . ?
C00W H00W 0.9500 . ?
C00W C00Z 1.386(9) . ?
C00X H00X 0.9500 . ?
C00X C01J 1.379(11) . ?
C00Y H00Y 0.9500 . ?
C00Y C012 1.366(10) . ?
C00Z H00Z 0.9500 . ?
C010 H010 0.9500 . ?
C011 H011 0.9500 . ?
C011 C01J 1.384(11) . ?
C012 H012 0.9500 . ?
C013 C01A 1.388(10) . ?
C013 C01K 1.395(10) . ?
C3 H3B 1.0000 . ?
C3 H3A 1.0000 . ?
C3 O01Q 1.334(11) . ?
C3 O1 1.46(2) . ?
C015 H015 0.9500 . ?
C015 C01A 1.384(10) . ?
C015 C01L 1.371(12) . ?
F016 B021 1.344(12) . ?
C7 H7 0.9500 . ?
C7 C6 1.378(11) . ?
F018 B021 1.332(11) . ?
C019 H019 0.9500 . ?
C019 C01W 1.389(12) . ?
C01A H01A 0.9500 . ?
C01B H01B 0.9500 . ?
C01B C01M 1.384(11) . ?
C01C H01C 0.9500 . ?
C01C C01H 1.381(11) . ?
C01C C01T 1.386(12) . ?
C6 H6 0.9500 . ?
C6 C5 1.380(11) . ?
C01E H01E 0.9500 . ?
C01E C020 1.386(10) . ?
C01F H01F 0.9500 . ?
C01F C01K 1.399(10) . ?
C01F C01L 1.381(11) . ?
F01G B021 1.398(13) . ?
C01H C01S 1.377(12) . ?
C01I H01I 0.9500 . ?
C01I C01R 1.368(12) . ?
C01J H01J 0.9500 . ?
C01K H01K 0.9500 . ?
C01L H01L 0.9500 . ?
C01M H01M 0.9500 . ?
C01O C01V 1.3900 . ?
C01O C01X 1.3900 . ?
C01V H01V 0.9500 . ?
C01V C024 1.3900 . ?
C024 H024 0.9500 . ?
C024 C023 1.3900 . ?
C023 H023 0.9500 . ?
C023 C025 1.3900 . ?
C025 H025 0.9500 . ?
C025 C01X 1.3900 . ?
C01X H01X 0.9500 . ?
C01P H01P 0.9500 . ?
C01P C01Z 1.370(13) . ?
O01Q H01Q 0.8400 . ?
C01R H01R 0.9500 . ?
C01R C020 1.385(12) . ?
C01S H01S 0.9500 . ?
C01S C01Y 1.375(14) . ?
C01T H01T 0.9500 . ?
C01T C022 1.357(15) . ?
C01U H01U 0.9500 . ?
C01U C01W 1.369(14) . ?
C01U C01Z 1.364(15) . ?
C01W H01W 0.9500 . ?
C01Y H01Y 0.9500 . ?
C01Y C022 1.356(18) . ?
C01Z H01Z 0.9500 . ?
C020 H020 0.9500 . ?
C022 H022 0.9500 . ?
C026 H02A 0.9900 . ?
C026 H02B 0.9900 . ?
O1 H1A 0.8400 . ?

loop_
_geom_torsion_atom_site_label_1
_geom_torsion_atom_site_label_2
_geom_torsion_atom_site_label_3
_geom_torsion_atom_site_label_4
_geom_torsion
_geom_torsion_site_symmetry_1
_geom_torsion_site_symmetry_2
_geom_torsion_site_symmetry_3
_geom_torsion_site_symmetry_4
_geom_torsion_publ_flag
Os1 P2 C009 C00H 37.6(6) . . . . ?
Os1 P2 C009 C00W -147.3(5) . . . . ?
Os1 P2 C00B C00O 144.4(5) . . . . ?
Os1 P2 C00B C00U -42.9(5) . . . . ?
Os1 P2 C013 C01A -86.7(6) . . . . ?
Os1 P2 C013 C01K 83.6(6) . . . . ?
Os1 P1 C00C C00E 96.6(5) . . . . ?
Os1 P1 C00C C00T -80.2(5) . . . . ?
Os1 P1 C00D C00I 167.1(4) . . . . ?
Os1 P1 C00D C00J -20.1(7) . . . . ?
Os1 P1 C00M C00V -53.4(6) . . . . ?
Os1 P1 C00M C01E 121.7(6) . . . . ?
Os1 C1 C2 P3 -178.0(3) . . . . ?
Os1 C1 C2 C3 1.2(8) . . . . ?
Os1 C4 C3 C2 -4.5(7) . . . . ?
Os1 C4 C3 O01Q -127.7(7) . . . . ?
Os1 C4 C3 O1 116.6(11) . . . . ?
Os1 C4 C5 Cl2 -176.0(4) . . . . ?
Os1 C4 C5 C6 -0.7(12) . . . . ?
Os1 C8 C7 C6 5.8(13) . . . . ?
P2 C009 C00H C010 177.7(5) . . . . ?
P2 C009 C00W C00Z -178.4(5) . . . . ?
P2 C00B C00O C01M 174.4(6) . . . . ?
P2 C00B C00U C00P -173.9(5) . . . . ?
P2 C013 C01A C015 170.9(6) . . . . ?
P2 C013 C01K C01F -169.8(6) . . . . ?
P1 C00C C00E C00R -177.5(5) . . . . ?
P1 C00C C00T C012 177.0(5) . . . . ?
P1 C00D C00I C00X 170.9(6) . . . . ?
P1 C00D C00J C011 -170.7(5) . . . . ?
P1 C00M C00V C01I 174.3(6) . . . . ?
P1 C00M C01E C020 -175.8(6) . . . . ?
P3 C2 C3 C4 -178.7(4) . . . . ?
P3 C2 C3 O01Q -49.3(8) . . . . ?
P3 C2 C3 O1 60.7(13) . . . . ?
P3 C00N C019 C01W -178.6(7) . . . . ?
P3 C00N C01P C01Z 178.8(8) . . . . ?
P3 C01H C01S C01Y 179.9(9) . . . . ?
P3 C01O C01V C024 178.9(4) . . . . ?
P3 C01O C01X C025 -178.9(5) . . . . ?
C009 P2 C00B C00O -85.7(6) . . . . ?
C009 P2 C00B C00U 87.0(5) . . . . ?
C009 P2 C013 C01A 145.9(6) . . . . ?
C009 P2 C013 C01K -43.9(6) . . . . ?
C009 C00H C010 C00F 0.0(11) . . . . ?
C009 C00W C00Z C00F 1.6(10) . . . . ?
C1 C2 C3 C4 2.1(8) . . . . ?
C1 C2 C3 O01Q 131.4(7) . . . . ?
C1 C2 C3 O1 -118.6(12) . . . . ?
C00B P2 C009 C00H -92.1(6) . . . . ?
C00B P2 C009 C00W 82.9(6) . . . . ?
C00B P2 C013 C01A 42.4(6) . . . . ?
C00B P2 C013 C01K -147.4(6) . . . . ?
C00B C00O C01M C01B -1.6(11) . . . . ?
C00C P1 C00D C00I 43.2(5) . . . . ?
C00C P1 C00D C00J -144.0(6) . . . . ?
C00C P1 C00M C00V 70.5(6) . . . . ?
C00C P1 C00M C01E -114.4(6) . . . . ?
C00C C00E C00R C00Y 0.8(9) . . . . ?
C00C C00T C012 C00Y 0.6(11) . . . . ?
C00D P1 C00C C00E -132.3(5) . . . . ?
C00D P1 C00C C00T 51.0(5) . . . . ?
C00D P1 C00M C00V 173.4(6) . . . . ?
C00D P1 C00M C01E -11.5(7) . . . . ?
C00D C00I C00X C01J 1.0(11) . . . . ?
C00D C00J C011 C01J -0.1(10) . . . . ?
C00E C00C C00T C012 0.1(10) . . . . ?
C00E C00R C00Y C012 -0.1(10) . . . . ?
C2 P3 C00N C019 -10.1(8) . . . . ?
C2 P3 C00N C01P 170.9(7) . . . . ?
C2 P3 C01H C01C 131.6(6) . . . . ?
C2 P3 C01H C01S -47.7(8) . . . . ?
C2 P3 C01O C01V -69.8(4) . . . . ?
C2 P3 C01O C01X 109.1(4) . . . . ?
C00H C009 C00W C00Z -3.3(10) . . . . ?
C00I C00D C00J C011 1.9(10) . . . . ?
C00I C00X C01J C011 0.9(11) . . . . ?
C00J C00D C00I C00X -2.3(10) . . . . ?
C00J C011 C01J C00X -1.3(11) . . . . ?
C00M P1 C00C C00E -29.1(6) . . . . ?
C00M P1 C00C C00T 154.2(5) . . . . ?
C00M P1 C00D C00I -64.8(6) . . . . ?
C00M P1 C00D C00J 108.0(6) . . . . ?
C00M C00V C01I C01R 1.0(11) . . . . ?
C00M C01E C020 C01R 2.3(13) . . . . ?
C00N P3 C2 C1 -100.5(6) . . . . ?
C00N P3 C2 C3 80.3(6) . . . . ?
C00N P3 C01H C01C 6.0(8) . . . . ?
C00N P3 C01H C01S -173.3(7) . . . . ?
C00N P3 C01O C01V 54.5(4) . . . . ?
C00N P3 C01O C01X -126.6(4) . . . . ?
C00N C019 C01W C01U 0.9(15) . . . . ?
C00N C01P C01Z C01U -1.3(17) . . . . ?
C00O C00B C00U C00P -1.0(9) . . . . ?
C00P C01B C01M C00O 0.4(11) . . . . ?
C8 C7 C6 C5 0.8(13) . . . . ?
C00R C00Y C012 C00T -0.6(10) . . . . ?
C9 C8 C7 C6 163.8(11) . . . . ?
C00T C00C C00E C00R -0.8(9) . . . . ?
C00U C00B C00O C01M 1.8(10) . . . . ?
C00U C00P C01B C01M 0.5(11) . . . . ?
C00V C00M C01E C020 -0.8(11) . . . . ?
C00V C01I C01R C020 0.6(13) . . . . ?
C00W C009 C00H C010 2.5(10) . . . . ?
C00Z C00F C010 C00H -1.9(11) . . . . ?
C010 C00F C00Z C00W 1.0(10) . . . . ?
C013 P2 C009 C00H 158.3(6) . . . . ?
C013 P2 C009 C00W -26.7(6) . . . . ?
C013 P2 C00B C00O 21.7(6) . . . . ?
C013 P2 C00B C00U -165.7(5) . . . . ?
C3 C4 C5 Cl2 2.5(9) . . . . ?
C3 C4 C5 C6 177.8(7) . . . . ?
C7 C8 C9 Os1 -164.2(14) . . . . ?
C7 C6 C5 Cl2 172.4(7) . . . . ?
C7 C6 C5 C4 -3.2(14) . . . . ?
C019 C00N C01P C01Z -0.2(14) . . . . ?
C01A C013 C01K C01F 0.7(11) . . . . ?
C01A C015 C01L C01F 3.8(12) . . . . ?
C01B C00P C00U C00B -0.2(10) . . . . ?
C01C C01H C01S C01Y 0.5(15) . . . . ?
C01C C01T C022 C01Y -1.3(17) . . . . ?
C01E C00M C00V C01I -0.9(10) . . . . ?
C01H P3 C2 C1 136.0(6) . . . . ?
C01H P3 C2 C3 -43.2(6) . . . . ?
C01H P3 C00N C019 111.9(7) . . . . ?
C01H P3 C00N C01P -67.1(8) . . . . ?
C01H P3 C01O C01V 172.4(4) . . . . ?
C01H P3 C01O C01X -8.7(5) . . . . ?
C01H C01C C01T C022 1.1(14) . . . . ?
C01H C01S C01Y C022 -0.7(18) . . . . ?
C01I C01R C020 C01E -2.2(13) . . . . ?
C01K C013 C01A C015 0.5(11) . . . . ?
C01K C01F C01L C015 -2.6(12) . . . . ?
C01L C015 C01A C013 -2.7(12) . . . . ?
C01L C01F C01K C013 0.4(12) . . . . ?
C5 C4 C3 C2 176.8(6) . . . . ?
C5 C4 C3 O01Q 53.6(9) . . . . ?
C5 C4 C3 O1 -62.1(13) . . . . ?
C01O P3 C2 C1 18.5(7) . . . . ?
C01O P3 C2 C3 -160.7(5) . . . . ?
C01O P3 C00N C019 -132.6(7) . . . . ?
C01O P3 C00N C01P 48.4(8) . . . . ?
C01O P3 C01H C01C -108.2(7) . . . . ?
C01O P3 C01H C01S 72.5(8) . . . . ?
C01O C01V C024 C023 0.0 . . . . ?
C01V C01O C01X C025 0.0 . . . . ?
C01V C024 C023 C025 0.0 . . . . ?
C024 C023 C025 C01X 0.0 . . . . ?
C023 C025 C01X C01O 0.0 . . . . ?
C01X C01O C01V C024 0.0 . . . . ?
C01P C00N C019 C01W 0.4(13) . . . . ?
C01S C01Y C022 C01T 1.1(19) . . . . ?
C01T C01C C01H P3 180.0(6) . . . . ?
C01T C01C C01H C01S -0.7(12) . . . . ?
C01W C01U C01Z C01P 2.6(18) . . . . ?
C01Z C01U C01W C019 -2.5(17) . . . . ?

loop_
_exptl_oxdiff_crystal_face_indexfrac_h
_exptl_oxdiff_crystal_face_indexfrac_k
_exptl_oxdiff_crystal_face_indexfrac_l
_exptl_oxdiff_crystal_face_x
_exptl_oxdiff_crystal_face_y
_exptl_oxdiff_crystal_face_z
-6.2244 3.0934 4.4589 0.4620 0.0867 0.8827
-0.4060 -7.9509 2.0409 0.7451 0.1380 -0.6525
3.8329 5.9508 -4.4320 -0.9734 -0.1809 0.1407
-4.7888 6.3406 -0.7006 0.0416 -0.2181 0.9750
-0.0007 -0.0000 0.9996 -0.0101 0.0671 0.0150
0.0007 0.0000 -0.9996 0.0101 -0.0671 -0.0150

loop_
_smtbx_masks_void_nr
_smtbx_masks_void_average_x
_smtbx_masks_void_average_y
_smtbx_masks_void_average_z
_smtbx_masks_void_volume
_smtbx_masks_void_count_electrons
_smtbx_masks_void_content
1 0.425 0.258 0.133 18.3 0.0 ?
2 0.575 0.742 0.867 18.3 0.3 ?
